data_1555685
loop_
_publ_author_name
'Ie, Yutaka'
'Uchida, Ayana'
'Kawaguchi, Nana'
'Nitani, Masashi'
'Tada, Hirokazu'
'Kakiuchi, Fumitoshi'
'Aso, Yoshio'

_publ_section_title
;
 Electron-Accepting \p-Conjugated Molecules with Fluorine-Containing
 Dicyanovinylidene as Terminal Groups: Synthesis, Properties, and
 Semiconducting Characteristics.
;
_journal_issue 17
_journal_name_full 'Organic letters'
_journal_page_first 4320
_journal_page_last 4323
_journal_paper_doi 10.1021/acs.orglett.6b02070
_journal_volume 18
_journal_year 2016
_chemical_formula_moiety 'C45 H28 F18 N4 S2'
_chemical_formula_sum 'C45 H28 F18 N4 S2'
_chemical_formula_weight 1030.83
_space_group_IT_number 14
_space_group_name_Hall '-P 2yn'
_space_group_name_H-M_alt 'P 1 21/n 1'
_symmetry_cell_setting monoclinic
_symmetry_Int_Tables_number 14
_symmetry_space_group_name_Hall '-P 2yn'
_symmetry_space_group_name_H-M 'P 1 21/n 1'
_atom_sites_solution_hydrogens geom
_atom_sites_solution_primary direct
_atom_sites_solution_secondary difmap
_cell_angle_alpha 90.0000
_cell_angle_beta 94.968(7)
_cell_angle_gamma 90.0000
_cell_formula_units_Z 4
_cell_length_a 9.30410(17)
_cell_length_b 17.8786(4)
_cell_length_c 26.0132(19)
_cell_measurement_reflns_used 57748
_cell_measurement_temperature 123
_cell_measurement_theta_max 68.24
_cell_measurement_theta_min 3.00
_cell_volume 4310.9(3)
_computing_cell_refinement 'RAPID AUTO'
_computing_data_collection 'RAPID AUTO (Rigaku, ????)'
_computing_data_reduction 'RAPID AUTO'
_computing_molecular_graphics 'CrystalStructure 4.0'
_computing_publication_material 'CrystalStructure 4.0 (Rigaku, 2010)'
_computing_structure_refinement 'SHELXL97 (Sheldrick, 2008)'
_computing_structure_solution SIR97
_diffrn_ambient_temperature 123
_diffrn_detector_area_resol_mean 10.000
_diffrn_measured_fraction_theta_full 0.994
_diffrn_measured_fraction_theta_max 0.994
_diffrn_measurement_device_type 'Rigaku R-AXIS RAPID 191R'
_diffrn_measurement_method \w
_diffrn_radiation_type 'Cu K\a'
_diffrn_radiation_wavelength 1.54187
_diffrn_reflns_av_R_equivalents 0.0925
_diffrn_reflns_limit_h_max 11
_diffrn_reflns_limit_h_min -11
_diffrn_reflns_limit_k_max 21
_diffrn_reflns_limit_k_min -21
_diffrn_reflns_limit_l_max 31
_diffrn_reflns_limit_l_min -31
_diffrn_reflns_number 83881
_diffrn_reflns_theta_full 68.24
_diffrn_reflns_theta_max 68.24
_diffrn_standards_number 0
_exptl_absorpt_coefficient_mu 2.196
_exptl_absorpt_correction_type none
_exptl_crystal_colour brown
_exptl_crystal_density_diffrn 1.588
_exptl_crystal_density_method 'not measured'
_exptl_crystal_description platelet
_exptl_crystal_F_000 2080.00
_exptl_crystal_size_max 0.266
_exptl_crystal_size_mid 0.060
_exptl_crystal_size_min 0.060
_refine_diff_density_max 0.830
_refine_diff_density_min -0.620
_refine_ls_extinction_method none
_refine_ls_goodness_of_fit_ref 1.216
_refine_ls_hydrogen_treatment mixed
_refine_ls_number_parameters 734
_refine_ls_number_reflns 7842
_refine_ls_number_restraints 0
_refine_ls_R_factor_gt 0.0692
_refine_ls_shift/su_max 0.029
_refine_ls_structure_factor_coef Fsqd
_refine_ls_weighting_details 'w = 1/[\s^2^(Fo^2^)+(0.1000P)^2^+0.0000P] where P=(Fo^2^+2Fc^2^)/3'
_refine_ls_weighting_scheme calc
_refine_ls_wR_factor_ref 0.1951
_reflns_number_gt 5828
_reflns_number_total 7842
_reflns_threshold_expression F^2^>2.0\s(F^2^)
_cod_data_source_file ol6b02070_si_003.cif
_cod_data_source_block F4-C4F9-CN-0208
_cod_original_cell_volume 4310.9(4)
_cod_database_code 1555685

loop_
_symmetry_equiv_pos_site_id
_symmetry_equiv_pos_as_xyz
1 +X,+Y,+Z
2 1/2-X,1/2+Y,1/2-Z
3 -X,-Y,-Z
4 1/2+X,1/2-Y,1/2+Z

loop_
_atom_site_label
_atom_site_type_symbol
_atom_site_fract_x
_atom_site_fract_y
_atom_site_fract_z
_atom_site_U_iso_or_equiv
_atom_site_adp_type
_atom_site_occupancy
_atom_site_symmetry_multiplicity
_atom_site_calc_flag
_atom_site_refinement_flags
S1 S 0.55556(12) 0.17238(5) -0.13439(4) 0.0303(3) Uani 1.0 4 d .
S2 S -0.10179(12) 0.13530(5) 0.20507(4) 0.0297(3) Uani 1.0 4 d .
F1 F -0.3439(4) -0.04686(14) 0.48428(10) 0.0604(9) Uani 1.0 4 d .
F2 F -0.1436(4) -0.02175(18) 0.45330(11) 0.0668(9) Uani 1.0 4 d .
F3 F -0.2652(4) 0.06512(14) 0.48682(10) 0.0653(9) Uani 1.0 4 d .
F4 F -0.4853(3) 0.04744(12) 0.41495(9) 0.0441(7) Uani 1.0 4 d .
F5 F -0.3798(3) -0.04838(12) 0.38258(9) 0.0440(7) Uani 1.0 4 d .
F6 F -0.2253(3) 0.12943(12) 0.39671(8) 0.0364(6) Uani 1.0 4 d .
F7 F -0.1708(3) 0.03112(12) 0.35225(9) 0.0365(6) Uani 1.0 4 d .
F8 F -0.4744(3) 0.14744(12) 0.34069(8) 0.0357(6) Uani 1.0 4 d .
F9 F -0.4527(3) 0.04310(12) 0.30030(8) 0.0359(6) Uani 1.0 4 d .
F10 F 0.8620(4) 0.00485(14) -0.40836(10) 0.0573(9) Uani 1.0 4 d .
F11 F 0.6740(4) 0.07682(17) -0.40286(10) 0.0553(8) Uani 1.0 4 d .
F12 F 0.8788(4) 0.12468(15) -0.41481(10) 0.0579(8) Uani 1.0 4 d .
F13 F 0.9950(4) 0.08846(17) -0.32458(10) 0.0573(8) Uani 1.0 4 d .
F14 F 0.8262(4) 0.00598(14) -0.31309(11) 0.0702(11) Uani 1.0 4 d .
F15 F 0.7499(3) 0.19544(13) -0.33417(9) 0.0485(8) Uani 1.0 4 d .
F16 F 0.6315(3) 0.10524(13) -0.30111(8) 0.0422(7) Uani 1.0 4 d .
F17 F 0.9449(3) 0.20328(13) -0.25957(9) 0.0441(7) Uani 1.0 4 d .
F18 F 0.8952(3) 0.09499(13) -0.22872(9) 0.0466(7) Uani 1.0 4 d .
N1 N -0.3633(5) 0.30362(19) 0.36030(14) 0.0449(11) Uani 1.0 4 d .
N2 N -0.1446(5) 0.30937(19) 0.23250(14) 0.0455(11) Uani 1.0 4 d .
N3 N 0.5560(5) 0.34514(18) -0.16192(14) 0.0399(10) Uani 1.0 4 d .
N4 N 0.8399(5) 0.3623(2) -0.27671(14) 0.0459(11) Uani 1.0 4 d .
C1 C -0.2001(5) 0.2659(2) 0.25643(15) 0.0329(10) Uani 1.0 4 d .
C2 C -0.2731(5) 0.2179(2) 0.29030(14) 0.0298(10) Uani 1.0 4 d .
C3 C -0.3278(5) 0.2626(2) 0.33039(15) 0.0323(10) Uani 1.0 4 d .
C4 C -0.2894(5) 0.1423(2) 0.28349(14) 0.0279(10) Uani 1.0 4 d .
C5 C -0.3756(5) 0.1010(2) 0.32272(15) 0.0320(10) Uani 1.0 4 d .
C6 C -0.2808(5) 0.0705(2) 0.36941(15) 0.0321(10) Uani 1.0 4 d .
C7 C -0.3584(5) 0.0181(2) 0.40572(16) 0.0337(11) Uani 1.0 4 d .
C8 C -0.2750(7) 0.0042(3) 0.45838(18) 0.0477(14) Uani 1.0 4 d .
C9 C -0.2237(5) 0.0979(2) 0.24550(14) 0.0278(10) Uani 1.0 4 d .
C10 C -0.2417(5) 0.0225(3) 0.23451(15) 0.0311(10) Uani 1.0 4 d .
C11 C -0.1634(5) -0.0028(3) 0.19522(15) 0.0338(11) Uani 1.0 4 d .
C12 C -0.0793(5) 0.05144(19) 0.17494(14) 0.0271(9) Uani 1.0 4 d .
C13 C 0.0129(5) 0.0438(2) 0.13227(13) 0.0256(9) Uani 1.0 4 d .
C14 C 0.0880(5) 0.1050(2) 0.11348(14) 0.0271(10) Uani 1.0 4 d .
C15 C 0.0233(5) -0.0273(2) 0.10985(14) 0.0295(10) Uani 1.0 4 d .
C16 C 0.1042(5) -0.0372(2) 0.06784(15) 0.0293(10) Uani 1.0 4 d .
C17 C 0.1679(5) 0.09441(19) 0.07159(14) 0.0270(9) Uani 1.0 4 d .
C18 C 0.1741(5) 0.02374(19) 0.04861(14) 0.0257(9) Uani 1.0 4 d .
C19 C 0.2578(5) 0.02851(19) 0.00415(14) 0.0245(9) Uani 1.0 4 d .
C20 C 0.2834(5) -0.0252(2) -0.03239(14) 0.0281(10) Uani 1.0 4 d .
C21 C 0.3619(5) -0.0057(2) -0.07304(15) 0.0282(10) Uani 1.0 4 d .
C22 C 0.4161(5) 0.06733(19) -0.07793(14) 0.0255(9) Uani 1.0 4 d .
C23 C 0.3877(5) 0.1214(2) -0.04069(14) 0.0265(9) Uani 1.0 4 d .
C24 C 0.3093(5) 0.10213(19) 0.00022(14) 0.0256(9) Uani 1.0 4 d .
C26 C 0.2645(5) 0.15011(19) 0.04503(14) 0.0255(9) Uani 1.0 4 d .
C27 C 0.1852(5) 0.2221(2) 0.02675(15) 0.0270(10) Uani 1.0 4 d .
C28 C 0.0487(5) 0.2115(2) -0.00882(15) 0.0281(10) Uani 1.0 4 d .
C29 C 0.6533(5) 0.1426(2) -0.18517(14) 0.0293(10) Uani 1.0 4 d .
C30 C -0.0190(6) 0.2848(3) -0.02687(18) 0.0383(11) Uani 1.0 4 d .
C31 C -0.1603(7) 0.2750(4) -0.0606(3) 0.0501(14) Uani 1.0 4 d .
C32 C 0.3930(5) 0.1679(3) 0.08454(15) 0.0294(10) Uani 1.0 4 d .
C33 C 0.5201(5) 0.2105(3) 0.06598(15) 0.0297(10) Uani 1.0 4 d .
C34 C 0.6320(5) 0.2303(3) 0.11004(17) 0.0375(11) Uani 1.0 4 d .
C35 C 0.7655(7) 0.2675(3) 0.0929(3) 0.0485(13) Uani 1.0 4 d .
C36 C 0.5553(5) 0.0334(3) -0.15477(15) 0.0316(11) Uani 1.0 4 d .
C37 C 0.6385(5) 0.0659(3) -0.19031(16) 0.0335(11) Uani 1.0 4 d .
C38 C 0.7300(5) 0.1931(3) -0.21639(14) 0.0296(10) Uani 1.0 4 d .
C39 C 0.7894(5) 0.3188(3) -0.25147(16) 0.0335(10) Uani 1.0 4 d .
C40 C 0.5022(5) 0.0834(2) -0.12074(14) 0.0275(10) Uani 1.0 4 d .
C41 C 0.7177(5) 0.2692(2) -0.21790(14) 0.0306(10) Uani 1.0 4 d .
C42 C 0.6267(5) 0.3105(2) -0.18594(15) 0.0312(10) Uani 1.0 4 d .
C43 C 0.8335(5) 0.1563(3) -0.25151(16) 0.0363(11) Uani 1.0 4 d .
C44 C 0.7647(5) 0.1335(2) -0.30519(15) 0.0344(11) Uani 1.0 4 d .
C45 C 0.8517(6) 0.0739(3) -0.33367(18) 0.0450(13) Uani 1.0 4 d .
C66 C 0.8148(7) 0.0691(3) -0.39112(18) 0.0461(13) Uani 1.0 4 d .
H27A H 0.1739 0.2490 0.0566 0.0344 Uiso 1.0 4 calc R
H27B H 0.2514 0.2532 0.0076 0.0049 Uiso 1.0 4 calc R
H28A H -0.0173 0.1850 0.0080 0.0213 Uiso 1.0 4 calc R
H28B H 0.0665 0.1833 -0.0378 0.0241 Uiso 1.0 4 calc R
H30A H 0.0474 0.3118 -0.0442 0.0434 Uiso 1.0 4 calc R
H30B H -0.0285 0.3201 0.0034 0.0394 Uiso 1.0 4 calc R
H31A H -0.1430 0.2487 -0.0899 0.0758 Uiso 1.0 4 calc R
H31B H -0.1999 0.3253 -0.0757 0.0716 Uiso 1.0 4 calc R
H31C H -0.2453 0.2510 -0.0394 0.0409 Uiso 1.0 4 calc R
H32A H 0.4243 0.1165 0.1019 0.0348 Uiso 1.0 4 calc R
H32B H 0.3514 0.1977 0.1079 0.0554 Uiso 1.0 4 calc R
H33A H 0.5622 0.1822 0.0408 0.0392 Uiso 1.0 4 calc R
H33B H 0.4907 0.2551 0.0465 0.0320 Uiso 1.0 4 calc R
H34A H 0.6508 0.1769 0.1282 0.0366 Uiso 1.0 4 calc R
H34B H 0.5909 0.2666 0.1363 0.0631 Uiso 1.0 4 calc R
H35A H 0.7321 0.3095 0.0717 0.0675 Uiso 1.0 4 calc R
H35B H 0.8264 0.2372 0.0689 0.0671 Uiso 1.0 4 calc R
H35C H 0.8427 0.2780 0.1211 0.0637 Uiso 1.0 4 calc R
H11A H -0.173(5) -0.054(3) 0.1838(15) 0.033(11) Uiso 1.0 4 d .
H10A H -0.304(5) -0.005(2) 0.2520(15) 0.031(11) Uiso 1.0 4 d .
H14A H 0.086(5) 0.152(3) 0.1291(15) 0.029(11) Uiso 1.0 4 d .
H15A H -0.032(4) -0.069(2) 0.1249(13) 0.023(10) Uiso 1.0 4 d .
H16A H 0.114(4) -0.085(2) 0.0522(14) 0.029(11) Uiso 1.0 4 d .
H20A H 0.239(5) -0.075(3) -0.0298(15) 0.035(11) Uiso 1.0 4 d .
H21A H 0.384(5) -0.047(2) -0.1021(15) 0.035(11) Uiso 1.0 4 d .
H23A H 0.422(5) 0.172(2) -0.0459(15) 0.030(11) Uiso 1.0 4 d .
H36A H 0.532(4) -0.013(2) -0.1550(14) 0.022(11) Uiso 1.0 4 d .
H37A H 0.688(5) 0.041(3) -0.2123(16) 0.034(12) Uiso 1.0 4 d .

loop_
_atom_site_aniso_label
_atom_site_aniso_U_11
_atom_site_aniso_U_22
_atom_site_aniso_U_33
_atom_site_aniso_U_12
_atom_site_aniso_U_13
_atom_site_aniso_U_23
S1 0.0398(8) 0.0274(5) 0.0252(5) -0.0015(5) 0.0124(5) -0.0023(4)
S2 0.0379(7) 0.0263(5) 0.0265(5) -0.0015(5) 0.0119(5) -0.0021(4)
F1 0.086(3) 0.0533(16) 0.0454(16) -0.0088(15) 0.0228(16) 0.0207(13)
F2 0.061(3) 0.089(3) 0.0506(18) 0.0173(18) 0.0072(16) 0.0247(16)
F3 0.115(3) 0.0479(16) 0.0331(15) -0.0089(17) 0.0039(17) -0.0019(12)
F4 0.0497(19) 0.0372(13) 0.0489(16) -0.0005(12) 0.0250(14) 0.0041(11)
F5 0.061(2) 0.0303(12) 0.0427(15) -0.0069(12) 0.0152(14) -0.0036(11)
F6 0.0465(17) 0.0321(12) 0.0312(13) -0.0061(11) 0.0071(12) -0.0024(10)
F7 0.0351(16) 0.0399(13) 0.0364(13) 0.0080(11) 0.0140(12) 0.0042(11)
F8 0.0394(17) 0.0355(12) 0.0344(13) 0.0071(11) 0.0154(12) -0.0002(10)
F9 0.0389(16) 0.0374(13) 0.0329(13) -0.0074(11) 0.0111(12) -0.0050(10)
F10 0.080(3) 0.0431(15) 0.0507(17) 0.0093(14) 0.0179(16) -0.0144(12)
F11 0.043(2) 0.086(2) 0.0373(15) -0.0089(16) 0.0050(14) -0.0064(14)
F12 0.069(3) 0.0590(17) 0.0478(17) -0.0168(15) 0.0161(15) 0.0046(14)
F13 0.046(2) 0.083(2) 0.0441(16) 0.0145(16) 0.0097(14) -0.0082(15)
F14 0.128(3) 0.0330(14) 0.0541(18) 0.0214(16) 0.0354(19) 0.0107(12)
F15 0.082(3) 0.0343(13) 0.0289(13) -0.0016(13) 0.0046(14) 0.0029(10)
F16 0.0505(19) 0.0501(15) 0.0272(13) -0.0030(13) 0.0100(12) -0.0039(11)
F17 0.0432(18) 0.0498(15) 0.0419(15) -0.0086(13) 0.0185(13) -0.0064(12)
F18 0.0527(19) 0.0480(15) 0.0414(15) 0.0164(13) 0.0185(14) 0.0100(12)
N1 0.062(3) 0.0336(19) 0.041(3) 0.0041(19) 0.018(2) -0.0009(17)
N2 0.060(3) 0.038(2) 0.040(3) -0.0067(19) 0.016(2) -0.0036(17)
N3 0.048(3) 0.0318(19) 0.041(3) 0.0030(18) 0.008(2) 0.0032(16)
N4 0.062(3) 0.041(2) 0.036(2) -0.010(2) 0.012(2) 0.0008(17)
C1 0.046(3) 0.026(2) 0.028(2) 0.0015(19) 0.009(2) -0.0063(16)
C2 0.032(3) 0.033(2) 0.025(2) 0.0005(18) 0.0072(19) -0.0019(16)
C3 0.042(3) 0.028(2) 0.029(3) -0.0004(18) 0.013(2) -0.0013(17)
C4 0.026(3) 0.032(2) 0.026(2) 0.0044(18) 0.0071(18) -0.0005(16)
C5 0.041(3) 0.028(2) 0.029(2) 0.0041(19) 0.011(2) 0.0016(16)
C6 0.039(3) 0.033(2) 0.026(2) -0.0020(19) 0.011(2) -0.0043(16)
C7 0.041(3) 0.026(2) 0.035(3) 0.0024(19) 0.016(3) -0.0013(17)
C8 0.066(4) 0.041(3) 0.038(3) 0.000(3) 0.018(3) 0.005(2)
C9 0.035(3) 0.0279(19) 0.0217(19) 0.0013(18) 0.0087(18) 0.0009(15)
C10 0.028(3) 0.036(3) 0.030(3) -0.0044(19) 0.008(2) -0.0012(17)
C11 0.045(4) 0.027(2) 0.031(3) -0.0027(19) 0.014(2) -0.0015(17)
C12 0.033(3) 0.0235(18) 0.025(2) 0.0020(17) 0.0062(19) -0.0020(15)
C13 0.030(3) 0.0290(19) 0.0182(18) -0.0007(17) 0.0043(18) 0.0007(15)
C14 0.035(3) 0.0234(19) 0.0237(19) 0.0039(17) 0.0048(18) -0.0016(15)
C15 0.040(3) 0.0245(19) 0.025(2) -0.0013(18) 0.0070(19) -0.0002(16)
C16 0.037(3) 0.0237(19) 0.028(2) -0.0001(18) 0.009(2) -0.0037(16)
C17 0.033(3) 0.0242(18) 0.025(2) 0.0006(17) 0.0083(18) -0.0014(15)
C18 0.029(3) 0.0228(18) 0.025(2) 0.0023(16) 0.0016(18) 0.0005(15)
C19 0.028(3) 0.0241(18) 0.0215(19) 0.0006(17) 0.0039(18) 0.0012(14)
C20 0.037(3) 0.0228(18) 0.026(2) -0.0024(18) 0.0065(19) -0.0019(15)
C21 0.033(3) 0.0261(19) 0.027(2) -0.0004(17) 0.0070(19) -0.0039(16)
C22 0.029(3) 0.0257(18) 0.023(2) 0.0055(17) 0.0064(18) 0.0025(15)
C23 0.030(3) 0.0251(19) 0.025(2) -0.0019(17) 0.0074(18) 0.0004(15)
C24 0.030(3) 0.0244(18) 0.0227(19) 0.0048(17) 0.0063(18) 0.0011(15)
C26 0.033(3) 0.0213(17) 0.0226(19) -0.0004(17) 0.0073(18) -0.0025(14)
C27 0.031(3) 0.0230(18) 0.028(2) -0.0019(17) 0.0067(19) -0.0010(16)
C28 0.033(3) 0.0264(19) 0.026(2) -0.0037(18) 0.0077(19) 0.0001(16)
C29 0.031(3) 0.035(2) 0.022(2) 0.0071(18) 0.0044(18) -0.0014(16)
C30 0.043(4) 0.036(3) 0.035(3) 0.004(3) 0.001(3) 0.0067(19)
C31 0.040(4) 0.054(4) 0.053(4) 0.004(3) -0.012(3) 0.007(3)
C32 0.038(3) 0.0262(19) 0.025(2) 0.0014(18) 0.008(2) 0.0004(16)
C33 0.036(3) 0.025(2) 0.028(3) 0.0005(18) 0.005(2) -0.0015(17)
C34 0.037(3) 0.042(3) 0.034(3) -0.003(3) 0.008(3) -0.001(2)
C35 0.044(4) 0.052(3) 0.049(4) -0.014(3) 0.006(3) -0.003(3)
C36 0.047(4) 0.024(2) 0.026(2) 0.0023(19) 0.014(2) 0.0006(16)
C37 0.044(3) 0.032(2) 0.026(2) 0.009(2) 0.011(2) -0.0001(17)
C38 0.032(3) 0.035(2) 0.022(2) -0.0009(19) 0.0058(19) 0.0034(16)
C39 0.034(3) 0.038(3) 0.029(3) -0.0035(19) 0.005(2) -0.0034(18)
C40 0.034(3) 0.0277(19) 0.0213(19) 0.0028(18) 0.0046(18) 0.0024(15)
C41 0.034(3) 0.034(2) 0.024(2) -0.0033(19) 0.0071(19) -0.0006(16)
C42 0.033(3) 0.029(2) 0.032(3) -0.0026(18) 0.005(2) 0.0061(17)
C43 0.041(3) 0.034(3) 0.037(3) 0.000(2) 0.015(3) 0.0035(18)
C44 0.040(3) 0.032(2) 0.033(3) -0.0063(19) 0.013(2) 0.0068(17)
C45 0.047(4) 0.044(3) 0.045(3) -0.007(3) 0.016(3) -0.004(2)
C66 0.058(4) 0.041(3) 0.041(3) -0.005(3) 0.017(3) -0.003(2)

loop_
_atom_type_symbol
_atom_type_description
_atom_type_scat_dispersion_real
_atom_type_scat_dispersion_imag
_atom_type_scat_source
C C 0.018 0.009
;
International Tables for Crystallography
(1992, Vol. C, Tables 4.2.6.8 and 6.1.1.4)
;
H H 0.000 0.000
;
International Tables for Crystallography
(1992, Vol. C, Table 6.1.1.4)
;
F F 0.073 0.053
;
International Tables for Crystallography
(1992, Vol. C, Tables 4.2.6.8 and 6.1.1.4)
;
N N 0.031 0.018
;
International Tables for Crystallography
(1992, Vol. C, Tables 4.2.6.8 and 6.1.1.4)
;
S S 0.333 0.557
;
International Tables for Crystallography
(1992, Vol. C, Tables 4.2.6.8 and 6.1.1.4)
;

loop_
_geom_angle_atom_site_label_1
_geom_angle_atom_site_label_2
_geom_angle_atom_site_label_3
_geom_angle
_geom_angle_publ_flag
C29 S1 C40 93.02(19) yes
C9 S2 C12 92.97(19) yes
N2 C1 C2 173.7(5) yes
C1 C2 C3 109.1(4) yes
C1 C2 C4 124.1(4) yes
C3 C2 C4 126.7(4) yes
N1 C3 C2 173.2(5) yes
C2 C4 C5 116.4(4) yes
C2 C4 C9 125.6(4) yes
C5 C4 C9 117.8(4) yes
F8 C5 F9 105.4(4) yes
F8 C5 C4 110.2(3) yes
F8 C5 C6 107.8(3) yes
F9 C5 C4 111.5(3) yes
F9 C5 C6 108.3(3) yes
C4 C5 C6 113.4(4) yes
F6 C6 F7 108.4(4) yes
F6 C6 C5 107.9(3) yes
F6 C6 C7 109.2(3) yes
F7 C6 C5 108.9(4) yes
F7 C6 C7 107.0(3) yes
C5 C6 C7 115.4(4) yes
F4 C7 F5 109.3(4) yes
F4 C7 C6 109.8(4) yes
F4 C7 C8 106.9(4) yes
F5 C7 C6 108.7(4) yes
F5 C7 C8 107.5(4) yes
C6 C7 C8 114.5(4) yes
F1 C8 F2 107.5(4) yes
F1 C8 F3 107.2(4) yes
F1 C8 C7 109.6(4) yes
F2 C8 F3 109.0(5) yes
F2 C8 C7 111.6(4) yes
F3 C8 C7 111.8(4) yes
S2 C9 C4 122.5(3) yes
S2 C9 C10 108.8(3) yes
C4 C9 C10 128.7(4) yes
C9 C10 C11 114.1(4) yes
C10 C11 C12 114.0(4) yes
S2 C12 C11 110.1(3) yes
S2 C12 C13 122.1(3) yes
C11 C12 C13 127.7(4) yes
C12 C13 C14 122.0(4) yes
C12 C13 C15 117.7(4) yes
C14 C13 C15 120.3(4) yes
C13 C14 C17 118.9(4) yes
C13 C15 C16 120.2(4) yes
C15 C16 C18 119.1(4) yes
C14 C17 C18 120.2(4) yes
C14 C17 C26 129.6(4) yes
C18 C17 C26 110.1(4) yes
C16 C18 C17 121.2(4) yes
C16 C18 C19 129.4(4) yes
C17 C18 C19 109.4(4) yes
C18 C19 C20 129.9(4) yes
C18 C19 C24 108.8(4) yes
C20 C19 C24 121.2(4) yes
C19 C20 C21 119.0(4) yes
C20 C21 C22 121.3(4) yes
C21 C22 C23 118.9(4) yes
C21 C22 C40 118.5(4) yes
C23 C22 C40 122.6(4) yes
C22 C23 C24 120.0(4) yes
C19 C24 C23 119.6(4) yes
C19 C24 C26 110.5(4) yes
C23 C24 C26 129.9(4) yes
C17 C26 C24 100.7(3) yes
C17 C26 C27 113.3(4) yes
C17 C26 C32 106.4(3) yes
C24 C26 C27 112.8(3) yes
C24 C26 C32 112.1(4) yes
C27 C26 C32 110.9(3) yes
C26 C27 C28 115.9(3) yes
C27 C28 C30 112.7(4) yes
S1 C29 C37 108.7(3) yes
S1 C29 C38 123.3(3) yes
C37 C29 C38 128.0(4) yes
C28 C30 C31 113.2(4) yes
C26 C32 C33 118.1(4) yes
C32 C33 C34 112.2(4) yes
C33 C34 C35 113.9(4) yes
C37 C36 C40 114.1(4) yes
C29 C37 C36 114.1(4) yes
C29 C38 C41 126.5(4) yes
C29 C38 C43 115.7(4) yes
C41 C38 C43 117.8(4) yes
N4 C39 C41 174.8(5) yes
S1 C40 C22 122.1(3) yes
S1 C40 C36 110.1(3) yes
C22 C40 C36 127.9(4) yes
C38 C41 C39 125.9(4) yes
C38 C41 C42 123.1(4) yes
C39 C41 C42 111.0(4) yes
N3 C42 C41 177.5(5) yes
F17 C43 F18 105.5(4) yes
F17 C43 C38 110.7(4) yes
F17 C43 C44 106.6(4) yes
F18 C43 C38 110.6(4) yes
F18 C43 C44 108.1(3) yes
C38 C43 C44 114.9(4) yes
F15 C44 F16 107.6(4) yes
F15 C44 C43 107.8(3) yes
F15 C44 C45 109.2(4) yes
F16 C44 C43 109.9(4) yes
F16 C44 C45 107.3(4) yes
C43 C44 C45 114.8(4) yes
F13 C45 F14 107.8(4) yes
F13 C45 C44 109.1(4) yes
F13 C45 C66 108.6(5) yes
F14 C45 C44 107.9(4) yes
F14 C45 C66 108.0(4) yes
C44 C45 C66 115.2(4) yes
F10 C66 F11 111.3(4) yes
F10 C66 F12 108.4(5) yes
F10 C66 C45 109.4(4) yes
F11 C66 F12 106.7(4) yes
F11 C66 C45 111.0(5) yes
F12 C66 C45 110.1(4) yes

loop_
_geom_bond_atom_site_label_1
_geom_bond_atom_site_label_2
_geom_bond_distance
_geom_bond_publ_flag
S1 C29 1.750(5) yes
S1 C40 1.712(4) yes
S2 C9 1.745(5) yes
S2 C12 1.713(4) yes
F1 C8 1.331(6) yes
F2 C8 1.325(7) yes
F3 C8 1.316(6) yes
F4 C7 1.332(6) yes
F5 C7 1.340(5) yes
F6 C6 1.348(5) yes
F7 C6 1.350(5) yes
F8 C5 1.351(5) yes
F9 C5 1.362(5) yes
F10 C66 1.322(6) yes
F11 C66 1.326(7) yes
F12 C66 1.336(6) yes
F13 C45 1.358(6) yes
F14 C45 1.356(6) yes
F15 C44 1.340(5) yes
F16 C44 1.352(6) yes
F17 C43 1.364(5) yes
F18 C43 1.351(5) yes
N1 C3 1.139(6) yes
N2 C1 1.146(6) yes
N3 C42 1.131(6) yes
N4 C39 1.144(6) yes
C1 C2 1.441(6) yes
C2 C3 1.441(6) yes
C2 C4 1.371(6) yes
C4 C5 1.540(6) yes
C4 C9 1.443(6) yes
C5 C6 1.538(6) yes
C6 C7 1.552(6) yes
C7 C8 1.535(7) yes
C9 C10 1.386(6) yes
C10 C11 1.381(6) yes
C11 C12 1.379(6) yes
C12 C13 1.467(6) yes
C13 C14 1.409(6) yes
C13 C15 1.404(5) yes
C14 C17 1.384(6) yes
C15 C16 1.391(6) yes
C16 C18 1.385(6) yes
C17 C18 1.401(5) yes
C17 C26 1.544(6) yes
C18 C19 1.451(6) yes
C19 C20 1.386(6) yes
C19 C24 1.408(5) yes
C20 C21 1.380(6) yes
C21 C22 1.410(5) yes
C22 C23 1.409(6) yes
C22 C40 1.456(6) yes
C23 C24 1.385(6) yes
C24 C26 1.534(6) yes
C26 C27 1.539(6) yes
C26 C32 1.541(6) yes
C27 C28 1.517(6) yes
C28 C30 1.511(6) yes
C29 C37 1.383(6) yes
C29 C38 1.444(6) yes
C30 C31 1.526(8) yes
C32 C33 1.520(7) yes
C33 C34 1.522(6) yes
C34 C35 1.510(8) yes
C36 C37 1.385(7) yes
C36 C40 1.379(6) yes
C38 C41 1.365(6) yes
C38 C43 1.532(6) yes
C39 C41 1.448(6) yes
C41 C42 1.441(6) yes
C43 C44 1.540(6) yes
C44 C45 1.564(7) yes
C45 C66 1.507(7) yes
